data_7152317
loop_
_publ_author_name
'Balaji, Ganapathy'
'Della Pelle, Andrea M.'
'Popere, Bhooshan C.'
'Chandrasekaran, A.'
'Thayumanavan, S.'

_publ_section_title
;
 Synthesis and properties of thienopyrrole based heteroacenes -
 indolodibenzothienopyrrole and dicarbazolodithienopyrrole.
;
_journal_issue 17
_journal_name_full 'Organic &amp; biomolecular chemistry'
_journal_page_first 3455
_journal_page_last 3462
_journal_paper_doi 10.1039/c2ob25087j
_journal_volume 10
_journal_year 2012
_chemical_formula_sum 'C24 H25 N S2'
_chemical_formula_weight 391.57
_chemical_name_systematic
;
?
;
_space_group_IT_number 2
_symmetry_cell_setting triclinic
_symmetry_space_group_name_Hall '-P 1'
_symmetry_space_group_name_H-M 'P -1'
_atom_sites_solution_hydrogens geom
_atom_sites_solution_primary direct
_atom_sites_solution_secondary difmap
_audit_creation_method SHELXL-97
_cell_angle_alpha 94.6197(10)
_cell_angle_beta 106.9013(11)
_cell_angle_gamma 91.5749(12)
_cell_formula_units_Z 2
_cell_length_a 8.7411(2)
_cell_length_b 10.8404(2)
_cell_length_c 11.3321(2)
_cell_measurement_temperature 293(2)
_cell_volume 1022.62(4)
_computing_structure_refinement 'SHELXL-97 (Sheldrick, 1997)'
_computing_structure_solution 'SHELXS-97 (Sheldrick, 1990)'
_diffrn_ambient_temperature 293(2)
_diffrn_measured_fraction_theta_full 0.953
_diffrn_measured_fraction_theta_max 0.953
_diffrn_measurement_device_type 'Nonius KappaCCD area detector'
_diffrn_radiation_monochromator graphite
_diffrn_radiation_source 'fine-focus sealed tube'
_diffrn_radiation_type MoK\a
_diffrn_radiation_wavelength 0.71073
_diffrn_reflns_av_R_equivalents 0.0168
_diffrn_reflns_av_sigmaI/netI 0.0256
_diffrn_reflns_limit_h_max 9
_diffrn_reflns_limit_h_min -10
_diffrn_reflns_limit_k_max 12
_diffrn_reflns_limit_k_min -12
_diffrn_reflns_limit_l_max 13
_diffrn_reflns_limit_l_min -13
_diffrn_reflns_number 6095
_diffrn_reflns_theta_full 25.06
_diffrn_reflns_theta_max 25.06
_diffrn_reflns_theta_min 4.38
_exptl_absorpt_coefficient_mu 0.269
_exptl_absorpt_correction_type none
_exptl_crystal_colour colorless
_exptl_crystal_density_diffrn 1.272
_exptl_crystal_density_method 'not measured'
_exptl_crystal_description block
_exptl_crystal_F_000 416
_exptl_crystal_size_max 0.4
_exptl_crystal_size_mid 0.4
_exptl_crystal_size_min 0.35
_refine_diff_density_max 0.466
_refine_diff_density_min -0.370
_refine_diff_density_rms 0.057
_refine_ls_extinction_method none
_refine_ls_goodness_of_fit_ref 1.064
_refine_ls_hydrogen_treatment constr
_refine_ls_matrix_type full
_refine_ls_number_parameters 240
_refine_ls_number_reflns 3458
_refine_ls_number_restraints 0
_refine_ls_restrained_S_all 1.064
_refine_ls_R_factor_all 0.0717
_refine_ls_R_factor_gt 0.0692
_refine_ls_shift/su_max 0.001
_refine_ls_shift/su_mean 0.000
_refine_ls_structure_factor_coef Fsqd
_refine_ls_weighting_details 'calc w=1/[\s^2^(Fo^2^)+(0.1021P)^2^+1.1905P] where P=(Fo^2^+2Fc^2^)/3'
_refine_ls_weighting_scheme calc
_refine_ls_wR_factor_gt 0.1981
_refine_ls_wR_factor_ref 0.2003
_reflns_number_gt 3252
_reflns_number_total 3458
_reflns_threshold_expression >2sigma(I)
_cod_data_source_file c2ob25087j.txt
_cod_data_source_block bg4
_cod_depositor_comments
;
The following automatic conversions were performed:

'_symmetry_cell_setting' value 'Triclinic' changed to 'triclinic'
according to /home/saulius/struct/CIF-dictionaries/cif_core.dic
dictionary named 'cif_core.dic' version 2.4.1 from 2010-06-29.

Automatic conversion script
Id: cif_fix_values 1715 2011-07-08 13:25:40Z adriana 
;
_cod_original_sg_symbol_H-M P-1
_cod_database_code 7152317

loop_
_symmetry_equiv_pos_as_xyz
'x, y, z'
'-x, -y, -z'

loop_
_atom_site_label
_atom_site_type_symbol
_atom_site_fract_x
_atom_site_fract_y
_atom_site_fract_z
_atom_site_U_iso_or_equiv
_atom_site_adp_type
_atom_site_occupancy
_atom_site_symmetry_multiplicity
_atom_site_calc_flag
_atom_site_refinement_flags
S1 S 0.07040(9) 0.62284(7) 0.60738(8) 0.0468(3) Uani 1 1 d .
S2 S 0.29554(9) 0.30368(7) 0.57407(7) 0.0460(3) Uani 1 1 d .
N1 N 0.5286(3) 0.6163(2) 0.6916(2) 0.0385(6) Uani 1 1 d .
C1 C 0.1504(4) 0.7748(3) 0.6563(3) 0.0468(7) Uani 1 1 d .
C2 C 0.0606(4) 0.8784(3) 0.6592(4) 0.0622(10) Uani 1 1 d .
H2 H -0.0506 0.8705 0.6346 0.075 Uiso 1 1 calc R
C3 C 0.1391(5) 0.9927(4) 0.6989(4) 0.0725(12) Uani 1 1 d .
H3 H 0.0802 1.0625 0.7013 0.087 Uiso 1 1 calc R
C4 C 0.3054(5) 1.0052(3) 0.7355(4) 0.0654(10) Uani 1 1 d .
H4 H 0.3564 1.0833 0.7618 0.079 Uiso 1 1 calc R
C5 C 0.3962(4) 0.9022(3) 0.7333(3) 0.0528(8) Uani 1 1 d .
H5 H 0.5074 0.9113 0.7589 0.063 Uiso 1 1 calc R
C6 C 0.3200(4) 0.7856(3) 0.6925(3) 0.0422(7) Uani 1 1 d .
C7 C 0.3798(3) 0.6647(3) 0.6769(3) 0.0389(6) Uani 1 1 d .
C8 C 0.2618(3) 0.5707(3) 0.6325(3) 0.0380(6) Uani 1 1 d .
C9 C 0.3393(3) 0.4602(3) 0.6184(3) 0.0376(6) Uani 1 1 d .
C10 C 0.5021(3) 0.4909(3) 0.6559(3) 0.0377(6) Uani 1 1 d .
C11 C 0.6005(4) 0.3874(3) 0.6487(3) 0.0411(7) Uani 1 1 d .
C12 C 0.7658(4) 0.3784(3) 0.6736(3) 0.0512(8) Uani 1 1 d .
H12 H 0.8342 0.4487 0.7023 0.061 Uiso 1 1 calc R
C13 C 0.8270(4) 0.2648(4) 0.6556(4) 0.0612(9) Uani 1 1 d .
H13 H 0.9370 0.2591 0.6717 0.073 Uiso 1 1 calc R
C14 C 0.7268(5) 0.1590(4) 0.6138(4) 0.0667(10) Uani 1 1 d .
H14 H 0.7706 0.0833 0.6023 0.080 Uiso 1 1 calc R
C15 C 0.5626(5) 0.1644(3) 0.5888(3) 0.0583(9) Uani 1 1 d .
H15 H 0.4953 0.0934 0.5615 0.070 Uiso 1 1 calc R
C16 C 0.5011(4) 0.2795(3) 0.6057(3) 0.0447(7) Uani 1 1 d .
C17 C 0.6839(4) 0.6821(3) 0.7545(3) 0.0476(8) Uani 1 1 d .
C18 C 0.7096(7) 0.7071(5) 0.8965(5) 0.0512(15) Uiso 0.637(8) 1 d P
C19 C 0.8583(8) 0.7957(6) 0.9548(6) 0.0647(18) Uiso 0.637(8) 1 d P
C20 C 1.0162(6) 0.7475(6) 0.9636(5) 0.0916(15) Uani 1 1 d .
C21 C 1.1547(11) 0.8430(9) 1.0166(8) 0.084(2) Uiso 0.637(8) 1 d P
C22 C 1.3204(14) 0.7784(11) 1.0320(9) 0.105(3) Uiso 0.637(8) 1 d P
C23 C 0.7117(8) 0.5859(6) 0.9531(6) 0.0667(18) Uiso 0.637(8) 1 d P
C24 C 0.7160(8) 0.6134(8) 1.0940(4) 0.121(2) Uani 1 1 d .
C18A C 0.7591(13) 0.6319(10) 0.8877(9) 0.056(3) Uiso 0.363(8) 1 d P
C19A C 0.945(2) 0.6466(18) 0.9395(16) 0.107(5) Uiso 0.363(8) 1 d P
C21A C 1.195(2) 0.7721(18) 1.0029(16) 0.098(5) Uiso 0.363(8) 1 d P
C22A C 1.292(3) 0.867(2) 1.0321(18) 0.119(6) Uiso 0.363(8) 1 d P
C23A C 0.6559(15) 0.6843(11) 0.9664(11) 0.070(3) Uiso 0.363(8) 1 d P

loop_
_atom_site_aniso_label
_atom_site_aniso_U_11
_atom_site_aniso_U_22
_atom_site_aniso_U_33
_atom_site_aniso_U_23
_atom_site_aniso_U_13
_atom_site_aniso_U_12
S1 0.0339(4) 0.0403(5) 0.0626(5) -0.0025(3) 0.0104(3) 0.0033(3)
S2 0.0421(5) 0.0373(5) 0.0544(5) -0.0036(3) 0.0096(3) 0.0026(3)
N1 0.0309(12) 0.0391(13) 0.0424(13) 0.0046(10) 0.0058(10) 0.0005(10)
C1 0.0428(16) 0.0398(16) 0.0529(17) 0.0008(13) 0.0071(13) 0.0050(13)
C2 0.0477(19) 0.0473(19) 0.083(3) -0.0044(17) 0.0071(17) 0.0129(15)
C3 0.063(2) 0.0413(19) 0.100(3) -0.0031(19) 0.005(2) 0.0177(17)
C4 0.067(2) 0.0364(18) 0.083(3) 0.0003(17) 0.008(2) 0.0028(16)
C5 0.0481(18) 0.0408(17) 0.062(2) 0.0039(14) 0.0046(15) 0.0000(14)
C6 0.0410(16) 0.0384(16) 0.0444(15) 0.0046(12) 0.0079(12) 0.0045(12)
C7 0.0360(15) 0.0378(15) 0.0413(15) 0.0061(12) 0.0081(12) 0.0042(12)
C8 0.0343(14) 0.0371(15) 0.0415(15) 0.0034(11) 0.0092(12) 0.0027(11)
C9 0.0371(14) 0.0351(15) 0.0389(14) 0.0029(11) 0.0087(11) 0.0034(11)
C10 0.0360(15) 0.0404(15) 0.0362(14) 0.0060(11) 0.0088(11) 0.0056(12)
C11 0.0436(16) 0.0444(16) 0.0360(14) 0.0061(12) 0.0113(12) 0.0111(13)
C12 0.0427(17) 0.057(2) 0.0532(18) 0.0079(15) 0.0117(14) 0.0121(14)
C13 0.0488(19) 0.068(2) 0.066(2) 0.0061(18) 0.0150(16) 0.0240(17)
C14 0.065(2) 0.061(2) 0.072(2) -0.0015(18) 0.0169(19) 0.0297(19)
C15 0.062(2) 0.0491(19) 0.061(2) -0.0048(15) 0.0148(17) 0.0139(16)
C16 0.0471(17) 0.0451(17) 0.0411(15) 0.0026(12) 0.0114(13) 0.0112(13)
C17 0.0353(15) 0.0579(19) 0.0443(16) 0.0027(14) 0.0051(12) -0.0091(13)
C20 0.071(3) 0.111(4) 0.083(3) 0.004(3) 0.011(2) -0.023(3)
C24 0.131(5) 0.177(7) 0.046(2) 0.020(3) 0.014(3) -0.033(5)

loop_
_atom_type_symbol
_atom_type_description
_atom_type_scat_dispersion_real
_atom_type_scat_dispersion_imag
_atom_type_scat_source
C C 0.0033 0.0016 'International Tables Vol C Tables 4.2.6.8 and 6.1.1.4'
H H 0.0000 0.0000 'International Tables Vol C Tables 4.2.6.8 and 6.1.1.4'
N N 0.0061 0.0033 'International Tables Vol C Tables 4.2.6.8 and 6.1.1.4'
S S 0.1246 0.1234 'International Tables Vol C Tables 4.2.6.8 and 6.1.1.4'

loop_
_geom_angle_atom_site_label_1
_geom_angle_atom_site_label_2
_geom_angle_atom_site_label_3
_geom_angle
C8 S1 C1 90.17(14)
C9 S2 C16 89.98(14)
C10 N1 C7 106.9(2)
C10 N1 C17 126.6(3)
C7 N1 C17 125.7(3)
C2 C1 C6 121.1(3)
C2 C1 S1 125.0(3)
C6 C1 S1 113.9(2)
C3 C2 C1 118.9(3)
C3 C2 H2 120.5
C1 C2 H2 120.5
C2 C3 C4 120.8(3)
C2 C3 H3 119.6
C4 C3 H3 119.6
C5 C4 C3 120.7(3)
C5 C4 H4 119.7
C3 C4 H4 119.7
C4 C5 C6 119.7(3)
C4 C5 H5 120.1
C6 C5 H5 120.1
C5 C6 C1 118.7(3)
C5 C6 C7 132.5(3)
C1 C6 C7 108.8(3)
C8 C7 N1 109.4(3)
C8 C7 C6 114.2(3)
N1 C7 C6 136.3(3)
C7 C8 C9 107.1(3)
C7 C8 S1 112.9(2)
C9 C8 S1 139.9(2)
C10 C9 C8 106.8(3)
C10 C9 S2 112.8(2)
C8 C9 S2 140.4(2)
N1 C10 C9 109.8(2)
N1 C10 C11 136.0(3)
C9 C10 C11 114.2(3)
C12 C11 C16 118.5(3)
C12 C11 C10 132.5(3)
C16 C11 C10 108.9(3)
C13 C12 C11 119.6(3)
C13 C12 H12 120.2
C11 C12 H12 120.2
C12 C13 C14 120.9(3)
C12 C13 H13 119.5
C14 C13 H13 119.5
C15 C14 C13 120.9(3)
C15 C14 H14 119.5
C13 C14 H14 119.5
C14 C15 C16 117.9(4)
C14 C15 H15 121.0
C16 C15 H15 121.0
C15 C16 C11 122.0(3)
C15 C16 S2 123.9(3)
C11 C16 S2 114.1(2)
N1 C17 C18 111.5(3)
N1 C17 C18A 109.8(4)
C18 C17 C18A 34.7(4)
C23 C18 C19 115.3(5)
C23 C18 C17 109.8(4)
C19 C18 C17 109.7(4)
C20 C19 C18 117.8(5)
C19A C20 C19 85.1(10)
C19A C20 C21A 126.2(13)
C19 C20 C21A 147.7(9)
C19A C20 C21 158.3(11)
C19 C20 C21 114.1(6)
C21A C20 C21 33.7(7)
C20 C21 C22 109.8(8)
C18 C23 C24 108.8(5)
C23 C24 C23A 43.5(5)
C23A C18A C19A 119.7(10)
C23A C18A C17 104.5(8)
C19A C18A C17 115.3(9)
C20 C19A C18A 121.9(15)
C22A C21A C20 136(2)
C18A C23A C24 103.4(9)

loop_
_geom_bond_atom_site_label_1
_geom_bond_atom_site_label_2
_geom_bond_distance
S1 C8 1.732(3)
S1 C1 1.753(3)
S2 C9 1.730(3)
S2 C16 1.759(3)
N1 C10 1.379(4)
N1 C7 1.385(4)
N1 C17 1.471(4)
C1 C2 1.391(5)
C1 C6 1.417(4)
C2 C3 1.376(5)
C2 H2 0.9300
C3 C4 1.390(6)
C3 H3 0.9300
C4 C5 1.390(5)
C4 H4 0.9300
C5 C6 1.391(4)
C5 H5 0.9300
C6 C7 1.442(4)
C7 C8 1.384(4)
C8 C9 1.413(4)
C9 C10 1.384(4)
C10 C11 1.444(4)
C11 C12 1.397(4)
C11 C16 1.403(5)
C12 C13 1.380(5)
C12 H12 0.9300
C13 C14 1.387(6)
C13 H13 0.9300
C14 C15 1.384(5)
C14 H14 0.9300
C15 C16 1.392(5)
C15 H15 0.9300
C17 C18 1.558(6)
C17 C18A 1.607(10)
C18 C23 1.506(9)
C18 C19 1.543(8)
C19 C20 1.468(8)
C20 C19A 1.213(19)
C20 C21A 1.506(19)
C20 C21 1.519(10)
C21 C22 1.596(15)
C23 C24 1.590(8)
C24 C23A 1.648(13)
C18A C23A 1.532(16)
C18A C19A 1.56(2)
C21A C22A 1.27(3)

loop_
_geom_torsion_atom_site_label_1
_geom_torsion_atom_site_label_2
_geom_torsion_atom_site_label_3
_geom_torsion_atom_site_label_4
_geom_torsion
C8 S1 C1 C2 178.4(3)
C8 S1 C1 C6 -0.6(3)
C6 C1 C2 C3 -0.5(6)
S1 C1 C2 C3 -179.5(3)
C1 C2 C3 C4 0.1(7)
C2 C3 C4 C5 -0.3(7)
C3 C4 C5 C6 0.8(6)
C4 C5 C6 C1 -1.2(5)
C4 C5 C6 C7 178.2(3)
C2 C1 C6 C5 1.1(5)
S1 C1 C6 C5 -179.9(2)
C2 C1 C6 C7 -178.4(3)
S1 C1 C6 C7 0.6(3)
C10 N1 C7 C8 0.1(3)
C17 N1 C7 C8 -169.9(3)
C10 N1 C7 C6 -177.7(3)
C17 N1 C7 C6 12.3(5)
C5 C6 C7 C8 -179.7(3)
C1 C6 C7 C8 -0.3(4)
C5 C6 C7 N1 -2.0(6)
C1 C6 C7 N1 177.4(3)
N1 C7 C8 C9 -0.4(3)
C6 C7 C8 C9 177.9(2)
N1 C7 C8 S1 -178.52(19)
C6 C7 C8 S1 -0.2(3)
C1 S1 C8 C7 0.5(2)
C1 S1 C8 C9 -176.7(4)
C7 C8 C9 C10 0.6(3)
S1 C8 C9 C10 177.9(3)
C7 C8 C9 S2 178.4(3)
S1 C8 C9 S2 -4.3(6)
C16 S2 C9 C10 -0.4(2)
C16 S2 C9 C8 -178.2(4)
C7 N1 C10 C9 0.3(3)
C17 N1 C10 C9 170.2(3)
C7 N1 C10 C11 -179.5(3)
C17 N1 C10 C11 -9.7(5)
C8 C9 C10 N1 -0.6(3)
S2 C9 C10 N1 -179.06(18)
C8 C9 C10 C11 179.3(2)
S2 C9 C10 C11 0.8(3)
N1 C10 C11 C12 -2.2(6)
C9 C10 C11 C12 178.0(3)
N1 C10 C11 C16 179.0(3)
C9 C10 C11 C16 -0.8(4)
C16 C11 C12 C13 0.0(5)
C10 C11 C12 C13 -178.6(3)
C11 C12 C13 C14 -0.5(5)
C12 C13 C14 C15 0.1(6)
C13 C14 C15 C16 0.7(6)
C14 C15 C16 C11 -1.1(5)
C14 C15 C16 S2 178.1(3)
C12 C11 C16 C15 0.8(5)
C10 C11 C16 C15 179.7(3)
C12 C11 C16 S2 -178.5(2)
C10 C11 C16 S2 0.5(3)
C9 S2 C16 C15 -179.3(3)
C9 S2 C16 C11 0.0(2)
C10 N1 C17 C18 -99.8(4)
C7 N1 C17 C18 68.2(4)
C10 N1 C17 C18A -62.6(5)
C7 N1 C17 C18A 105.4(5)
N1 C17 C18 C23 62.3(5)
C18A C17 C18 C23 -31.6(7)
N1 C17 C18 C19 -170.0(4)
C18A C17 C18 C19 96.0(8)
C23 C18 C19 C20 53.7(7)
C17 C18 C19 C20 -70.9(6)
C18 C19 C20 C19A -13.2(10)
C18 C19 C20 C21A 179.8(13)
C18 C19 C20 C21 177.3(5)
C19A C20 C21 C22 25(3)
C19 C20 C21 C22 175.6(6)
C21A C20 C21 C22 -2.0(12)
C19 C18 C23 C24 62.5(7)
C17 C18 C23 C24 -173.0(4)
C18 C23 C24 C23A 24.5(7)
N1 C17 C18A C23A -72.2(8)
C18 C17 C18A C23A 27.3(7)
N1 C17 C18A C19A 154.4(9)
C18 C17 C18A C19A -106.1(13)
C19 C20 C19A C18A 14.4(14)
C21A C20 C19A C18A -174.1(11)
C21 C20 C19A C18A 167.6(17)
C23A C18A C19A C20 -62.6(19)
C17 C18A C19A C20 63.3(18)
C19A C20 C21A C22A -180(2)
C19 C20 C21A C22A -16(3)
C21 C20 C21A C22A -11.7(16)
C19A C18A C23A C24 -58.0(13)
C17 C18A C23A C24 171.1(6)
C23 C24 C23A C18A -25.5(6)
